data_2108876
loop_
_publ_author_name
'Novelli, Giulia'
'McMonagle, Charles J.'
'Kleemiss, Florian'
'Probert, Michael'
'Puschmann, Horst'
'Grabowsky, Simon'
'Maynard-Casely, Helen E.'
'McIntyre, Garry J.'
'Parsons, Simon'

_publ_section_title
;
 Accurate H-atom parameters for the two polymorphs of
 <small>L</small>-histidine at 5, 105 and 295K
;
_journal_coeditor_code UM5050
_journal_issue 5
_journal_name_full 'Acta Crystallographica Section B'
_journal_page_first
;
;
_journal_paper_doi 10.1107/S205252062100740X
_journal_volume 77
_journal_year 2021
_chemical_absolute_configuration syn
_chemical_formula_moiety 'C6 H9 N3 O2'
_chemical_formula_sum 'C6 H9 N3 O2'
_chemical_formula_weight 155.16
_chemical_name_common L-histidine
_chemical_name_systematic '2-Amino-3-(1H-imidazol-4-yl)propanoic acid'
_space_group_crystal_system monoclinic
_space_group_IT_number 4
_space_group_name_Hall 'P 2yb'
_space_group_name_H-M_alt 'P 1 21 1'
_atom_sites_solution_hydrogens difmap
_audit_creation_date 2021-01-18
_audit_creation_method
;
Olex2 1.3
(compiled 2020.11.12 svn.r5f609507 for OlexSys, GUI svn.r6226)
;
_cell_angle_alpha 90
_cell_angle_beta 97.065(2)
_cell_angle_gamma 90
_cell_formula_units_Z 2
_cell_length_a 5.1651(2)
_cell_length_b 7.2324(2)
_cell_length_c 9.4957(3)
_cell_measurement_reflns_used 4301
_cell_measurement_temperature 5
_cell_measurement_theta_max 30.47
_cell_measurement_theta_min 3.55
_cell_volume 352.03(2)
_computing_cell_refinement 'LaueG (Piltz, 2011)'
_computing_data_collection 'MAATEL/ANSTO control program'
_computing_data_reduction 'argonne_boxes (Wilkinson et al., 1988) & LaueG (Piltz, 2011)'
_computing_molecular_graphics 'Olex2 1.3 (Dolomanov et al., 2009)'
_computing_publication_material 'Olex2 1.3 (Dolomanov et al., 2009)'
_computing_structure_refinement 'XL  (Sheldrick, 2008)'
_computing_structure_solution 'from X-ray model at 5 K'
_diffrn_ambient_temperature 5
_diffrn_measured_fraction_theta_full 0.762
_diffrn_measured_fraction_theta_max 0.762
_diffrn_measurement_details '22 images, exposure time   0 minutes'
_diffrn_measurement_device 'Laue image-plate diffractometer'
_diffrn_measurement_device_type KOALA
_diffrn_measurement_method Laue
_diffrn_radiation_probe neutron
_diffrn_radiation_type neutron
_diffrn_radiation_wavelength 0.80
_diffrn_reflns_av_R_equivalents 0.1382
_diffrn_reflns_av_unetI/netI 0.1519
_diffrn_reflns_limit_h_max 9
_diffrn_reflns_limit_h_min -9
_diffrn_reflns_limit_k_max 13
_diffrn_reflns_limit_k_min -13
_diffrn_reflns_limit_l_max 15
_diffrn_reflns_limit_l_min -15
_diffrn_reflns_number 16604
_diffrn_reflns_reduction_process 'LaueG (Piltz, 2011)'
_diffrn_reflns_resolution_max 1.82
_diffrn_reflns_theta_full 70.98
_diffrn_reflns_theta_max 71.08
_diffrn_source 'nuclear reactor'
_diffrn_source_details 'thermal neutrons, supermirror guides'
_diffrn_source_type 'OPAL reactor, ANSTO, Lucas Heights, Australia'
_exptl_absorpt_coefficient_mu 0.0
_exptl_absorpt_correction_type none
_exptl_crystal_colour colourless
_exptl_crystal_density_diffrn 1.464
_exptl_crystal_description plate
_exptl_crystal_F_000 92
_exptl_crystal_size_max 0.45
_exptl_crystal_size_mid 0.35
_exptl_crystal_size_min 0.30
_refine_diff_density_max 1.62
_refine_diff_density_min -1.995
_refine_diff_density_rms 0.391
_refine_ls_abs_structure_details
;
Absolute structure known from synthesis
;
_refine_ls_extinction_method none
_refine_ls_goodness_of_fit_ref 1.212
_refine_ls_hydrogen_treatment refall
_refine_ls_matrix_type full
_refine_ls_number_parameters 181
_refine_ls_number_reflns 1629
_refine_ls_number_restraints 1
_refine_ls_restrained_S_all 1.212
_refine_ls_R_factor_all 0.0933
_refine_ls_R_factor_gt 0.0601
_refine_ls_shift/su_max 0.000
_refine_ls_shift/su_mean 0.000
_refine_ls_structure_factor_coef Fsqd
_refine_ls_weighting_details 'w=1/[\s^2^(Fo^2^)+(0.0300P)^2^] where P=(Fo^2^+2Fc^2^)/3'
_refine_ls_weighting_scheme calc
_refine_ls_wR_factor_gt 0.0769
_refine_ls_wR_factor_ref 0.0816
_reflns_Friedel_coverage 0.000
_reflns_Friedel_fraction_full 0.000
_reflns_Friedel_fraction_max 0.000
_reflns_number_gt 1267
_reflns_number_total 1629
_reflns_threshold_expression 'I > 2\s(I)'
_cod_data_source_file um5050sup1.cif
_cod_data_source_block HMTN00
_cod_database_code 2108876
_shelx_shelxl_version_number 2017/1
_shelx_space_group_comment
;
The symmetry employed for this shelxl refinement is uniquely defined
by the following loop, which should always be used as a source of
symmetry information in preference to the above space-group names.
They are only intended as comments.
;
_olex2_refinement_description
;
;
_olex2_submission_special_instructions 'No special instructions were received'

loop_
_space_group_symop_operation_xyz
'x, y, z'
'-x, y+1/2, -z'

loop_
_atom_site_label
_atom_site_type_symbol
_atom_site_fract_x
_atom_site_fract_y
_atom_site_fract_z
_atom_site_U_iso_or_equiv
_atom_site_adp_type
_atom_site_occupancy
_atom_site_site_symmetry_order
_atom_site_calc_flag
_atom_site_refinement_flags_posn
_atom_site_refinement_flags_adp
_atom_site_refinement_flags_occupancy
_atom_site_disorder_assembly
_atom_site_disorder_group
O2 O 0.3153(3) 0.4532(3) 1.0159(2) 0.0075(4) Uani 1 1 d . . . . .
O1 O 0.7418(3) 0.4476(3) 1.0990(3) 0.0089(4) Uani 1 1 d . . . . .
N1 N 0.8766(2) 0.63531(16) 0.87289(15) 0.0071(3) Uani 1 1 d . . . . .
H1A H 0.9462(7) 0.6394(6) 0.7740(5) 0.0197(8) Uani 1 1 d . . . . .
H1B H 1.0169(7) 0.5658(5) 0.9425(5) 0.0218(9) Uani 1 1 d . . . . .
H1C H 0.8500(8) 0.7702(5) 0.9113(5) 0.0201(8) Uani 1 1 d . . . . .
N3 N 0.7208(2) 0.44435(18) 0.38771(17) 0.0079(3) Uani 1 1 d . . . . .
H3 H 0.6899(7) 0.4374(6) 0.2770(5) 0.0203(8) Uani 1 1 d . . . . .
N2 N 0.9220(2) 0.51526(17) 0.60102(15) 0.0074(3) Uani 1 1 d . . . . .
C1 C 0.5534(3) 0.4757(2) 1.0048(2) 0.0052(3) Uani 1 1 d . . . . .
C4 C 0.6990(3) 0.4138(2) 0.6167(2) 0.0069(4) Uani 1 1 d . . . . .
C6 C 0.5721(3) 0.3694(2) 0.4843(2) 0.0069(3) Uani 1 1 d . . . . .
H6 H 0.3963(8) 0.2908(6) 0.4535(6) 0.0232(9) Uani 1 1 d . . . . .
C2 C 0.6204(3) 0.5360(2) 0.8578(2) 0.0056(3) Uani 1 1 d . . . . .
H2 H 0.4702(6) 0.6330(6) 0.8096(5) 0.0189(8) Uani 1 1 d . . . . .
C5 C 0.9266(3) 0.5300(3) 0.4619(2) 0.0076(3) Uani 1 1 d . . . . .
H5 H 1.0729(8) 0.6031(6) 0.4118(6) 0.0244(10) Uani 1 1 d . . . . .
C3 C 0.6302(3) 0.3659(2) 0.7616(2) 0.0066(3) Uani 1 1 d . . . . .
H3A H 0.7723(8) 0.2667(6) 0.8134(5) 0.0214(9) Uani 1 1 d . . . . .
H3B H 0.4375(8) 0.2981(6) 0.7524(6) 0.0248(10) Uani 1 1 d . . . . .

loop_
_atom_site_aniso_label
_atom_site_aniso_U_11
_atom_site_aniso_U_22
_atom_site_aniso_U_33
_atom_site_aniso_U_23
_atom_site_aniso_U_13
_atom_site_aniso_U_12
O2 0.0047(6) 0.0086(8) 0.0093(13) 0.0016(7) 0.0014(6) 0.0003(6)
O1 0.0054(6) 0.0104(8) 0.0104(12) 0.0013(8) -0.0010(6) 0.0007(6)
N1 0.0066(4) 0.0055(5) 0.0093(8) -0.0005(4) 0.0011(4) -0.0006(3)
H1A 0.0160(13) 0.0258(19) 0.018(3) -0.0005(17) 0.0057(14) -0.0037(13)
H1B 0.0184(14) 0.0194(19) 0.026(3) 0.0066(16) -0.0021(15) 0.0011(12)
H1C 0.0250(16) 0.0116(16) 0.023(3) -0.0034(14) 0.0018(16) -0.0007(12)
N3 0.0074(4) 0.0089(5) 0.0074(9) 0.0003(4) 0.0004(4) -0.0005(4)
H3 0.0240(15) 0.026(2) 0.010(3) -0.0005(15) -0.0010(14) -0.0033(15)
N2 0.0059(4) 0.0085(5) 0.0078(8) -0.0007(5) 0.0002(4) -0.0015(4)
C1 0.0060(5) 0.0053(7) 0.0046(11) 0.0002(5) 0.0015(5) 0.0002(5)
C4 0.0055(5) 0.0069(7) 0.0080(11) 0.0001(6) -0.0003(5) -0.0010(5)
C6 0.0067(5) 0.0079(7) 0.0061(11) -0.0007(6) 0.0009(6) -0.0017(5)
H6 0.0176(15) 0.031(2) 0.020(3) -0.0011(17) -0.0014(15) -0.0109(14)
C2 0.0053(5) 0.0054(7) 0.0060(10) 0.0012(6) 0.0002(5) 0.0002(5)
H2 0.0144(12) 0.0192(17) 0.022(3) 0.0029(15) -0.0012(14) 0.0052(12)
C5 0.0070(5) 0.0084(7) 0.0079(11) -0.0002(6) 0.0025(6) -0.0015(5)
H5 0.0215(15) 0.028(2) 0.026(3) 0.0017(17) 0.0098(16) -0.0107(14)
C3 0.0086(5) 0.0060(7) 0.0053(10) -0.0005(6) 0.0016(6) -0.0023(5)
H3A 0.0301(18) 0.0166(18) 0.017(3) -0.0004(14) 0.0012(16) 0.0072(14)
H3B 0.0210(16) 0.025(2) 0.029(3) -0.0048(17) 0.0057(17) -0.0139(14)

loop_
_atom_type_symbol
_atom_type_description
_atom_type_scat_dispersion_real
_atom_type_scat_dispersion_imag
_atom_type_scat_source
C C 0.0000 0.0000 'Neutron Data Booklet, ILL Grenoble, France (2003) ISBN 0-9704143-7-4'
H H 0.0000 0.0000 'Neutron Data Booklet, ILL Grenoble, France (2003) ISBN 0-9704143-7-4'
N N 0.0000 0.0000 'Neutron Data Booklet, ILL Grenoble, France (2003) ISBN 0-9704143-7-4'
O O 0.0000 0.0000 'Neutron Data Booklet, ILL Grenoble, France (2003) ISBN 0-9704143-7-4'

loop_
_geom_angle_atom_site_label_1
_geom_angle_atom_site_label_2
_geom_angle_atom_site_label_3
_geom_angle
_geom_angle_site_symmetry_1
_geom_angle_site_symmetry_3
_geom_angle_publ_flag
C4 N2 C5 105.40(14) . . ?
O1 C1 C2 116.78(16) . . ?
N1 C2 C3 110.34(13) . . ?
N2 C4 C3 120.82(15) . . ?
N2 C5 N3 111.87(15) . . ?
C2 N1 H1A 109.0(3) . . ?
C5 N3 H3 124.0(2) . . ?
C1 C2 H2 109.3(3) . . ?
C2 C3 H3B 107.9(3) . . ?
N3 C6 H6 123.1(3) . . ?
C5 N3 C6 107.49(15) . . ?
O2 C1 C2 116.30(16) . . ?
C1 C2 C3 109.83(12) . . ?
N2 C4 C6 109.39(15) . . ?
N3 C6 C4 105.86(14) . . ?
C2 N1 H1B 111.4(2) . . ?
C6 N3 H3 128.5(2) . . ?
C3 C2 H2 109.6(3) . . ?
C4 C3 H3A 109.9(3) . . ?
N2 C5 H5 125.2(3) . . ?
C4 C6 H6 131.1(3) . . ?
O1 C1 O2 126.9(2) . . ?
N1 C2 C1 110.08(14) . . ?
C2 C3 C4 112.85(13) . . ?
C3 C4 C6 129.79(14) . . ?
C2 N1 H1C 109.0(2) . . ?
N1 C2 H2 107.6(2) . . ?
C2 C3 H3A 109.0(3) . . ?
C4 C3 H3B 110.0(3) . . ?
N3 C5 H5 122.9(3) . . ?
H1B N1 H1C 109.6(3) . . ?
H1A N1 H1C 110.9(4) . . ?
H1A N1 H1B 107.0(3) . . ?
H3A C3 H3B 107.0(3) . . ?

loop_
_geom_bond_atom_site_label_1
_geom_bond_atom_site_label_2
_geom_bond_distance
_geom_bond_site_symmetry_2
_geom_bond_publ_flag
O2 C1 1.258(2) . ?
O1 C1 1.255(3) . ?
N1 H1A 1.046(5) . ?
N1 H1B 1.047(4) . ?
N1 H1C 1.056(4) . ?
N1 C2 1.4970(19) . ?
N3 H3 1.045(5) . ?
N3 C6 1.378(2) . ?
N3 C5 1.351(2) . ?
N2 C4 1.3891(19) . ?
N2 C5 1.329(2) . ?
C1 C2 1.542(3) . ?
C4 C6 1.382(3) . ?
C4 C3 1.503(3) . ?
C2 H2 1.103(4) . ?
C2 C3 1.537(2) . ?
C6 H6 1.081(5) . ?
C3 H3A 1.098(5) . ?
C3 H3B 1.103(4) . ?
C5 H5 1.080(5) . ?

loop_
_geom_torsion_atom_site_label_1
_geom_torsion_atom_site_label_2
_geom_torsion_atom_site_label_3
_geom_torsion_atom_site_label_4
_geom_torsion
_geom_torsion_site_symmetry_1
_geom_torsion_site_symmetry_2
_geom_torsion_site_symmetry_3
_geom_torsion_site_symmetry_4
_geom_torsion_publ_flag
C5 N2 C4 C3 178.96(15) . . . . ?
C6 N3 C5 N2 0.2(2) . . . . ?
O1 C1 C2 C3 94.23(19) . . . . ?
N1 C2 C3 C4 -57.55(18) . . . . ?
C2 C3 C4 C6 -127.54(17) . . . . ?
H1A N1 C2 C1 162.9(3) . . . . ?
H1B N1 C2 C1 45.1(3) . . . . ?
H1C N1 C2 C1 -75.9(3) . . . . ?
C4 N2 C5 H5 178.8(3) . . . . ?
H3 N3 C5 H5 2.4(5) . . . . ?
H3 N3 C6 H6 -0.2(5) . . . . ?
C5 N2 C4 C6 -0.12(17) . . . . ?
C5 N3 C6 C4 -0.23(17) . . . . ?
O2 C1 C2 N1 155.13(16) . . . . ?
C1 C2 C3 C4 -179.07(13) . . . . ?
N2 C4 C6 N3 0.22(16) . . . . ?
H1A N1 C2 C3 41.5(3) . . . . ?
H1B N1 C2 C3 -76.3(3) . . . . ?
H1C N1 C2 C3 162.7(3) . . . . ?
C6 N3 C5 H5 -178.7(3) . . . . ?
C5 N3 C6 H6 -179.0(3) . . . . ?
O1 C1 C2 H2 -145.5(3) . . . . ?
C4 N2 C5 N3 0.0(2) . . . . ?
O1 C1 C2 N1 -27.5(2) . . . . ?
O2 C1 C2 C3 -83.19(19) . . . . ?
C2 C3 C4 N2 53.59(19) . . . . ?
C3 C4 C6 N3 -178.75(14) . . . . ?
H1A N1 C2 H2 -78.0(4) . . . . ?
H1B N1 C2 H2 164.2(4) . . . . ?
H1C N1 C2 H2 43.2(4) . . . . ?
H3 N3 C5 N2 -178.7(3) . . . . ?
H3 N3 C6 C4 178.6(3) . . . . ?
O2 C1 C2 H2 37.1(3) . . . . ?
N1 C2 C3 H3A 64.9(3) . . . . ?
C1 C2 C3 H3B 59.2(3) . . . . ?
H2 C2 C3 H3B -61.0(4) . . . . ?
H3B C3 C4 N2 174.2(3) . . . . ?
C3 C4 C6 H6 -0.1(4) . . . . ?
N1 C2 C3 H3B -179.3(3) . . . . ?
H2 C2 C3 C4 60.8(3) . . . . ?
H3A C3 C4 N2 -68.3(3) . . . . ?
H3B C3 C4 C6 -7.0(3) . . . . ?
C1 C2 C3 H3A -56.7(3) . . . . ?
H2 C2 C3 H3A -176.8(3) . . . . ?
H3A C3 C4 C6 110.6(3) . . . . ?
N2 C4 C6 H6 178.8(3) . . . . ?

_cod_database_fobs_code 2108876
